data_4319888
loop_
_publ_author_name
'Jesse Taylor'
'John Caruso'
'Amy Newlon'
'Ulrich Englich'
'Karin Ruhlandt-Senge'
'James T. Spencer'

_publ_section_title
;
 Polyhedral-Based Nonlinear Optical Materials. 3.1 Synthetic Studies of
 Cyclopentadiene- and Cycloheptatriene-Substituted Polyhedral Compounds:
 Synthesis of 1,12-[(C7H7)C2B10H10(C5H3Me2)] and Related Species
;
_journal_name_full 'Inorganic Chemistry'
_journal_page_first 3381
_journal_page_last 3388
_journal_paper_doi 10.1021/ic000777t
_journal_volume 40
_journal_year 2001
_chemical_formula_sum 'C9 H18 B10'
_chemical_formula_weight 234.33
_chemical_name_systematic
;
 ?
;
_space_group_IT_number 2
_symmetry_cell_setting triclinic
_symmetry_space_group_name_Hall '-P 1'
_symmetry_space_group_name_H-M 'P -1'
_atom_sites_solution_hydrogens geom
_atom_sites_solution_primary direct
_atom_sites_solution_secondary difmap
_audit_creation_method SHELXL-97
_cell_angle_alpha 89.342(2)
_cell_angle_beta 74.610(2)
_cell_angle_gamma 83.373(2)
_cell_formula_units_Z 2
_cell_length_a 6.6807(3)
_cell_length_b 10.2939(3)
_cell_length_c 10.3962(4)
_cell_measurement_reflns_used 3082
_cell_measurement_temperature 91(2)
_cell_volume 684.57(5)
_computing_cell_refinement 'Bruker SMART'
_computing_data_collection 'Bruker SMART'
_computing_data_reduction 'Bruker SHELXTL'
_computing_molecular_graphics 'Bruker SHELXTL'
_computing_publication_material 'Bruker SHELXTL'
_computing_structure_refinement 'SHELXL-97 (Sheldrick, 1997)'
_computing_structure_solution 'SHELXS-97 (Sheldrick, 1990)'
_diffrn_ambient_temperature 91(2)
_diffrn_measured_fraction_theta_full 0.923
_diffrn_measured_fraction_theta_max 0.923
_diffrn_measurement_device_type 'CCD area detector'
_diffrn_measurement_method 'omega scans'
_diffrn_radiation_monochromator graphite
_diffrn_radiation_source 'fine-focus sealed tube'
_diffrn_radiation_type MoK\a
_diffrn_radiation_wavelength 0.71073
_diffrn_reflns_av_R_equivalents 0.0280
_diffrn_reflns_av_sigmaI/netI 0.0324
_diffrn_reflns_limit_h_max 5
_diffrn_reflns_limit_h_min -8
_diffrn_reflns_limit_k_max 13
_diffrn_reflns_limit_k_min -13
_diffrn_reflns_limit_l_max 13
_diffrn_reflns_limit_l_min -13
_diffrn_reflns_number 5270
_diffrn_reflns_theta_full 28.28
_diffrn_reflns_theta_max 28.28
_diffrn_reflns_theta_min 1.99
_diffrn_standards_decay_% No
_exptl_absorpt_coefficient_mu 0.053
_exptl_absorpt_correction_T_max 0.9958
_exptl_absorpt_correction_T_min 0.9792
_exptl_absorpt_correction_type multi-scan
_exptl_absorpt_process_details 'Blessing, Acta Cryst. (1995) A51 33-38.'
_exptl_crystal_colour colorless
_exptl_crystal_density_diffrn 1.137
_exptl_crystal_density_method 'not measured'
_exptl_crystal_description plate
_exptl_crystal_F_000 244
_exptl_crystal_size_max 0.40
_exptl_crystal_size_mid 0.20
_exptl_crystal_size_min 0.08
_refine_diff_density_max 0.370
_refine_diff_density_min -0.221
_refine_diff_density_rms 0.051
_refine_ls_extinction_method none
_refine_ls_goodness_of_fit_ref 1.025
_refine_ls_hydrogen_treatment mixed
_refine_ls_matrix_type full
_refine_ls_number_parameters 244
_refine_ls_number_reflns 3138
_refine_ls_number_restraints 0
_refine_ls_restrained_S_all 1.025
_refine_ls_R_factor_all 0.0602
_refine_ls_R_factor_gt 0.0487
_refine_ls_shift/su_max 0.000
_refine_ls_shift/su_mean 0.000
_refine_ls_structure_factor_coef Fsqd
_refine_ls_weighting_details 'calc w=1/[\s^2^(Fo^2^)+(0.0802P)^2^+0.2183P] where P=(Fo^2^+2Fc^2^)/3'
_refine_ls_weighting_scheme calc
_refine_ls_wR_factor_gt 0.1272
_refine_ls_wR_factor_ref 0.1367
_reflns_number_gt 2605
_reflns_number_total 3138
_reflns_threshold_expression >2sigma(I)
_cod_data_source_file ic000777t_1.cif
_cod_data_source_block ube099
_cod_depositor_comments
;
The following automatic conversions were performed:

'_symmetry_cell_setting' value 'Triclinic' changed to 'triclinic'
according to the built-in table from CIF Core dictionary named
'cif_core.dic' version 2.4.1 from 2010-06-29.

Automatic conversion script
Id: cif_fix_values 1646 2011-03-28 12:23:43Z adriana 
;
_cod_database_code 4319888
_refine_ls_weighting_scheme_1 0.0802
_refine_ls_weighting_scheme_2 0.2183

loop_
_symmetry_equiv_pos_as_xyz
'x, y, z'
'-x, -y, -z'

loop_
_atom_site_label
_atom_site_type_symbol
_atom_site_fract_x
_atom_site_fract_y
_atom_site_fract_z
_atom_site_U_iso_or_equiv
_atom_site_adp_type
_atom_site_occupancy
_atom_site_symmetry_multiplicity
_atom_site_calc_flag
_atom_site_refinement_flags
_atom_site_disorder_assembly
_atom_site_disorder_group
C1 C 0.28761(19) 0.74251(11) 0.42063(12) 0.0129(3) Uani 1 1 d . . .
B2 B 0.4805(2) 0.81663(14) 0.31167(14) 0.0162(3) Uani 1 1 d . . .
H2 H 0.579(3) 0.8763(18) 0.3485(18) 0.032(5) Uiso 1 1 d . . .
B3 B 0.2116(2) 0.87375(13) 0.33261(14) 0.0154(3) Uani 1 1 d . . .
H3 H 0.144(3) 0.9660(18) 0.3849(18) 0.030(5) Uiso 1 1 d . . .
B4 B 0.0684(2) 0.73579(14) 0.36576(14) 0.0153(3) Uani 1 1 d . . .
H4 H -0.084(3) 0.7435(17) 0.4358(17) 0.025(4) Uiso 1 1 d . . .
B5 B 0.2492(2) 0.59322(13) 0.36279(14) 0.0158(3) Uani 1 1 d . . .
H5 H 0.203(2) 0.5147(16) 0.4315(16) 0.021(4) Uiso 1 1 d . . .
B6 B 0.5039(2) 0.64314(14) 0.32967(14) 0.0166(3) Uani 1 1 d . . .
H6 H 0.618(3) 0.5964(18) 0.3767(18) 0.029(4) Uiso 1 1 d . . .
B7 B 0.3822(2) 0.85352(14) 0.17094(14) 0.0174(3) Uani 1 1 d . . .
H7 H 0.425(3) 0.9280(19) 0.1012(19) 0.034(5) Uiso 1 1 d . . .
B8 B 0.1271(2) 0.80364(14) 0.20508(14) 0.0162(3) Uani 1 1 d . . .
H8 H 0.016(3) 0.8482(17) 0.1561(18) 0.027(4) Uiso 1 1 d . . .
B9 B 0.1496(2) 0.63079(14) 0.22328(14) 0.0173(3) Uani 1 1 d . . .
H9 H 0.049(3) 0.5751(17) 0.1838(17) 0.026(4) Uiso 1 1 d . . .
B10 B 0.4196(2) 0.57369(14) 0.20109(15) 0.0187(3) Uani 1 1 d . . .
H10 H 0.483(3) 0.4813(18) 0.1490(18) 0.032(5) Uiso 1 1 d . . .
B11 B 0.5637(2) 0.71155(15) 0.16914(15) 0.0189(3) Uani 1 1 d . . .
H11 H 0.713(3) 0.7020(18) 0.0998(19) 0.035(5) Uiso 1 1 d . . .
C12 C 0.3423(2) 0.70527(12) 0.11708(13) 0.0166(3) Uani 1 1 d . . .
H12 H 0.360(3) 0.6917(17) 0.0204(18) 0.028(4) Uiso 1 1 d . . .
C21 C 0.25106(18) 0.77124(11) 0.57122(12) 0.0130(3) Uani 1 1 d . . .
H21 H 0.185(2) 0.8631(15) 0.5854(15) 0.015(4) Uiso 1 1 d . . .
C22 C 0.1033(2) 0.68874(13) 0.66269(13) 0.0167(3) Uani 1 1 d . . .
H22 H 0.076(3) 0.6071(17) 0.6284(17) 0.024(4) Uiso 1 1 d . . .
C23 C 0.0106(2) 0.72910(13) 0.78900(13) 0.0187(3) Uani 1 1 d . . .
H23 H -0.099(3) 0.6800(17) 0.8442(17) 0.025(4) Uiso 1 1 d . . .
C24 C 0.0593(2) 0.84146(13) 0.85237(13) 0.0192(3) Uani 1 1 d . . .
H24 H -0.050(3) 0.8830(17) 0.9285(18) 0.027(4) Uiso 1 1 d . . .
C25 C 0.2515(2) 0.88243(13) 0.82858(13) 0.0191(3) Uani 1 1 d . . .
H25 H 0.267(3) 0.9536(18) 0.8873(18) 0.029(4) Uiso 1 1 d . . .
C26 C 0.4395(2) 0.82065(13) 0.73590(13) 0.0186(3) Uani 1 1 d . . .
H26 H 0.572(3) 0.8239(17) 0.7596(18) 0.029(4) Uiso 1 1 d . . .
C27 C 0.4449(2) 0.76104(12) 0.62053(13) 0.0160(3) Uani 1 1 d . . .
H27 H 0.571(3) 0.7136(16) 0.5686(17) 0.023(4) Uiso 1 1 d . . .

loop_
_atom_site_aniso_label
_atom_site_aniso_U_11
_atom_site_aniso_U_22
_atom_site_aniso_U_33
_atom_site_aniso_U_23
_atom_site_aniso_U_13
_atom_site_aniso_U_12
C1 0.0121(5) 0.0118(5) 0.0137(6) 0.0012(4) -0.0019(4) 0.0000(4)
B2 0.0146(7) 0.0186(7) 0.0145(7) 0.0024(5) -0.0017(5) -0.0035(5)
B3 0.0176(7) 0.0136(6) 0.0147(6) 0.0027(5) -0.0046(5) 0.0000(5)
B4 0.0131(6) 0.0175(6) 0.0158(7) 0.0023(5) -0.0050(5) -0.0019(5)
B5 0.0184(7) 0.0128(6) 0.0167(7) 0.0013(5) -0.0052(5) -0.0024(5)
B6 0.0143(6) 0.0195(7) 0.0142(6) 0.0001(5) -0.0029(5) 0.0029(5)
B7 0.0195(7) 0.0178(7) 0.0152(7) 0.0043(5) -0.0043(6) -0.0042(5)
B8 0.0172(7) 0.0174(6) 0.0144(6) 0.0023(5) -0.0056(5) -0.0006(5)
B9 0.0199(7) 0.0164(6) 0.0161(7) 0.0021(5) -0.0052(6) -0.0036(5)
B10 0.0230(7) 0.0166(7) 0.0152(7) -0.0007(5) -0.0047(6) 0.0024(5)
B11 0.0146(7) 0.0253(7) 0.0149(7) 0.0012(5) -0.0015(5) -0.0002(6)
C12 0.0184(6) 0.0175(6) 0.0128(6) 0.0008(5) -0.0030(5) -0.0005(5)
C21 0.0131(6) 0.0131(5) 0.0122(6) 0.0010(4) -0.0027(4) -0.0005(4)
C22 0.0146(6) 0.0184(6) 0.0171(6) 0.0023(5) -0.0035(5) -0.0037(5)
C23 0.0174(6) 0.0217(6) 0.0161(6) 0.0030(5) -0.0022(5) -0.0041(5)
C24 0.0223(7) 0.0203(6) 0.0132(6) 0.0004(5) -0.0033(5) 0.0022(5)
C25 0.0264(7) 0.0168(6) 0.0147(6) 0.0009(5) -0.0070(5) -0.0009(5)
C26 0.0183(6) 0.0199(6) 0.0191(6) 0.0028(5) -0.0074(5) -0.0031(5)
C27 0.0133(6) 0.0164(6) 0.0175(6) 0.0031(5) -0.0033(5) -0.0009(5)

loop_
_atom_type_symbol
_atom_type_description
_atom_type_scat_dispersion_real
_atom_type_scat_dispersion_imag
_atom_type_scat_source
C C 0.0033 0.0016 'International Tables Vol C Tables 4.2.6.8 and 6.1.1.4'
H H 0.0000 0.0000 'International Tables Vol C Tables 4.2.6.8 and 6.1.1.4'
B B 0.0013 0.0007 'International Tables Vol C Tables 4.2.6.8 and 6.1.1.4'

loop_
_geom_angle_atom_site_label_1
_geom_angle_atom_site_label_2
_geom_angle_atom_site_label_3
_geom_angle
_geom_angle_site_symmetry_1
_geom_angle_site_symmetry_3
_geom_angle_publ_flag
C21 C1 B4 116.39(10) . . ?
C21 C1 B2 117.34(10) . . ?
B4 C1 B2 113.83(10) . . ?
C21 C1 B3 114.23(9) . . ?
B4 C1 B3 62.40(8) . . ?
B2 C1 B3 62.23(8) . . ?
C21 C1 B5 121.53(10) . . ?
B4 C1 B5 62.45(8) . . ?
B2 C1 B5 113.56(9) . . ?
B3 C1 B5 113.63(9) . . ?
C21 C1 B6 122.07(10) . . ?
B4 C1 B6 113.64(9) . . ?
B2 C1 B6 62.43(8) . . ?
B3 C1 B6 113.57(10) . . ?
B5 C1 B6 61.99(8) . . ?
C1 B2 B11 104.92(10) . . ?
C1 B2 B7 104.76(10) . . ?
B11 B2 B7 60.41(8) . . ?
C1 B2 B3 59.06(7) . . ?
B11 B2 B3 107.89(10) . . ?
B7 B2 B3 59.37(8) . . ?
C1 B2 B6 58.99(7) . . ?
B11 B2 B6 59.59(8) . . ?
B7 B2 B6 107.88(10) . . ?
B3 B2 B6 108.17(10) . . ?
C1 B2 H2 120.8(10) . . ?
B11 B2 H2 125.8(10) . . ?
B7 B2 H2 124.9(10) . . ?
B3 B2 H2 119.6(10) . . ?
B6 B2 H2 121.1(10) . . ?
C1 B3 B7 105.13(10) . . ?
C1 B3 B8 104.88(9) . . ?
B7 B3 B8 60.68(8) . . ?
C1 B3 B2 58.71(7) . . ?
B7 B3 B2 60.19(8) . . ?
B8 B3 B2 108.59(10) . . ?
C1 B3 B4 58.50(7) . . ?
B7 B3 B4 108.18(10) . . ?
B8 B3 B4 59.74(8) . . ?
B2 B3 B4 107.74(10) . . ?
C1 B3 H3 119.4(10) . . ?
B7 B3 H3 126.6(10) . . ?
B8 B3 H3 125.7(10) . . ?
B2 B3 H3 120.4(9) . . ?
B4 B3 H3 119.2(9) . . ?
C1 B4 B8 105.22(9) . . ?
C1 B4 B9 105.38(10) . . ?
B8 B4 B9 60.46(8) . . ?
C1 B4 B3 59.10(7) . . ?
B8 B4 B3 59.59(8) . . ?
B9 B4 B3 108.12(10) . . ?
C1 B4 B5 59.10(7) . . ?
B8 B4 B5 108.10(10) . . ?
B9 B4 B5 59.75(8) . . ?
B3 B4 B5 108.22(10) . . ?
C1 B4 H4 120.4(9) . . ?
B8 B4 H4 125.5(9) . . ?
B9 B4 H4 124.8(9) . . ?
B3 B4 H4 120.7(9) . . ?
B5 B4 H4 119.8(9) . . ?
C1 B5 B10 105.15(10) . . ?
C1 B5 B9 104.83(9) . . ?
B10 B5 B9 60.75(8) . . ?
C1 B5 B6 59.01(7) . . ?
B10 B5 B6 59.95(8) . . ?
B9 B5 B6 108.53(10) . . ?
C1 B5 B4 58.45(7) . . ?
B10 B5 B4 108.20(10) . . ?
B9 B5 B4 59.70(8) . . ?
B6 B5 B4 107.91(9) . . ?
C1 B5 H5 120.9(8) . . ?
B10 B5 H5 125.8(9) . . ?
B9 B5 H5 124.2(9) . . ?
B6 B5 H5 121.3(9) . . ?
B4 B5 H5 119.3(9) . . ?
C1 B6 B11 104.74(10) . . ?
C1 B6 B10 104.82(10) . . ?
B11 B6 B10 60.61(8) . . ?
C1 B6 B5 59.00(8) . . ?
B11 B6 B5 108.07(10) . . ?
B10 B6 B5 59.52(8) . . ?
C1 B6 B2 58.58(7) . . ?
B11 B6 B2 59.76(8) . . ?
B10 B6 B2 108.15(10) . . ?
B5 B6 B2 107.95(10) . . ?
C1 B6 H6 120.9(9) . . ?
B11 B6 H6 124.8(10) . . ?
B10 B6 H6 125.7(9) . . ?
B5 B6 H6 121.0(9) . . ?
B2 B6 H6 119.7(9) . . ?
C12 B7 B3 104.29(10) . . ?
C12 B7 B2 104.21(10) . . ?
B3 B7 B2 60.44(8) . . ?
C12 B7 B8 58.63(8) . . ?
B3 B7 B8 59.72(8) . . ?
B2 B7 B8 108.03(10) . . ?
C12 B7 B11 58.72(8) . . ?
B3 B7 B11 108.12(10) . . ?
B2 B7 B11 59.64(8) . . ?
B8 B7 B11 108.15(10) . . ?
C12 B7 H7 119.8(10) . . ?
B3 B7 H7 126.8(10) . . ?
B2 B7 H7 126.4(10) . . ?
B8 B7 H7 120.0(10) . . ?
B11 B7 H7 119.3(10) . . ?
C12 B8 B3 104.07(10) . . ?
C12 B8 B4 104.09(10) . . ?
B3 B8 B4 60.67(8) . . ?
C12 B8 B9 58.60(8) . . ?
B3 B8 B9 108.49(10) . . ?
B4 B8 B9 59.85(8) . . ?
C12 B8 B7 58.46(8) . . ?
B3 B8 B7 59.60(8) . . ?
B4 B8 B7 108.06(10) . . ?
B9 B8 B7 108.11(10) . . ?
C12 B8 H8 120.2(9) . . ?
B3 B8 H8 126.9(9) . . ?
B4 B8 H8 125.9(9) . . ?
B9 B8 H8 118.7(9) . . ?
B7 B8 H8 120.6(9) . . ?
C12 B9 B4 103.95(10) . . ?
C12 B9 B5 103.81(10) . . ?
B4 B9 B5 60.55(8) . . ?
C12 B9 B8 58.58(8) . . ?
B4 B9 B8 59.69(8) . . ?
B5 B9 B8 108.12(10) . . ?
C12 B9 B10 58.45(8) . . ?
B4 B9 B10 107.77(10) . . ?
B5 B9 B10 59.37(8) . . ?
B8 B9 B10 107.91(10) . . ?
C12 B9 H9 120.2(9) . . ?
B4 B9 H9 125.8(9) . . ?
B5 B9 H9 127.4(9) . . ?
B8 B9 H9 118.4(9) . . ?
B10 B9 H9 121.2(9) . . ?
C12 B10 B5 104.25(10) . . ?
C12 B10 B6 104.28(10) . . ?
B5 B10 B6 60.53(8) . . ?
C12 B10 B11 58.67(8) . . ?
B5 B10 B11 108.11(10) . . ?
B6 B10 B11 59.66(8) . . ?
C12 B10 B9 58.50(8) . . ?
B5 B10 B9 59.88(8) . . ?
B6 B10 B9 108.30(10) . . ?
B11 B10 B9 108.08(10) . . ?
C12 B10 H10 120.4(10) . . ?
B5 B10 H10 125.8(10) . . ?
B6 B10 H10 126.5(10) . . ?
B11 B10 H10 120.3(10) . . ?
B9 B10 H10 119.2(10) . . ?
C12 B11 B6 104.12(10) . . ?
C12 B11 B2 104.13(10) . . ?
B6 B11 B2 60.65(8) . . ?
C12 B11 B10 58.40(8) . . ?
B6 B11 B10 59.73(8) . . ?
B2 B11 B10 108.16(10) . . ?
C12 B11 B7 58.31(8) . . ?
B6 B11 B7 108.36(10) . . ?
B2 B11 B7 59.95(8) . . ?
B10 B11 B7 107.75(10) . . ?
C12 B11 H11 120.9(10) . . ?
B6 B11 H11 125.4(11) . . ?
B2 B11 H11 126.2(10) . . ?
B10 B11 H11 119.5(10) . . ?
B7 B11 H11 120.5(11) . . ?
B7 C12 B10 115.34(10) . . ?
B7 C12 B8 62.91(8) . . ?
B10 C12 B8 115.21(10) . . ?
B7 C12 B9 115.29(10) . . ?
B10 C12 B9 63.05(8) . . ?
B8 C12 B9 62.82(8) . . ?
B7 C12 B11 62.97(8) . . ?
B10 C12 B11 62.92(9) . . ?
B8 C12 B11 115.18(10) . . ?
B9 C12 B11 115.34(10) . . ?
B7 C12 H12 118.3(10) . . ?
B10 C12 H12 116.3(11) . . ?
B8 C12 H12 118.1(11) . . ?
B9 C12 H12 116.8(10) . . ?
B11 C12 H12 117.3(10) . . ?
C27 C21 C22 106.10(10) . . ?
C27 C21 C1 115.62(10) . . ?
C22 C21 C1 114.98(10) . . ?
C27 C21 H21 107.5(9) . . ?
C22 C21 H21 106.9(9) . . ?
C1 C21 H21 105.2(9) . . ?
C23 C22 C21 119.97(11) . . ?
C23 C22 H22 121.1(10) . . ?
C21 C22 H22 119.0(10) . . ?
C22 C23 C24 124.58(12) . . ?
C22 C23 H23 119.0(10) . . ?
C24 C23 H23 116.4(10) . . ?
C25 C24 C23 125.21(12) . . ?
C25 C24 H24 117.0(10) . . ?
C23 C24 H24 117.1(10) . . ?
C24 C25 C26 125.31(12) . . ?
C24 C25 H25 116.9(10) . . ?
C26 C25 H25 117.4(11) . . ?
C27 C26 C25 124.63(12) . . ?
C27 C26 H26 118.4(10) . . ?
C25 C26 H26 117.0(10) . . ?
C26 C27 C21 119.79(12) . . ?
C26 C27 H27 120.7(10) . . ?
C21 C27 H27 119.5(10) . . ?

loop_
_geom_bond_atom_site_label_1
_geom_bond_atom_site_label_2
_geom_bond_distance
_geom_bond_site_symmetry_2
_geom_bond_publ_flag
C1 C21 1.5457(17) . ?
C1 B4 1.7154(18) . ?
C1 B2 1.7201(18) . ?
C1 B3 1.7263(18) . ?
C1 B5 1.7273(18) . ?
C1 B6 1.7274(18) . ?
B2 B11 1.771(2) . ?
B2 B7 1.776(2) . ?
B2 B3 1.781(2) . ?
B2 B6 1.787(2) . ?
B2 H2 1.089(18) . ?
B3 B7 1.762(2) . ?
B3 B8 1.764(2) . ?
B3 B4 1.783(2) . ?
B3 H3 1.087(18) . ?
B4 B8 1.767(2) . ?
B4 B9 1.770(2) . ?
B4 B5 1.785(2) . ?
B4 H4 1.079(17) . ?
B5 B10 1.761(2) . ?
B5 B9 1.771(2) . ?
B5 B6 1.779(2) . ?
B5 H5 1.089(16) . ?
B6 B11 1.768(2) . ?
B6 B10 1.769(2) . ?
B6 H6 1.075(18) . ?
B7 C12 1.7047(19) . ?
B7 B8 1.781(2) . ?
B7 B11 1.785(2) . ?
B7 H7 1.060(19) . ?
B8 C12 1.7079(19) . ?
B8 B9 1.780(2) . ?
B8 H8 1.064(18) . ?
B9 C12 1.7083(19) . ?
B9 B10 1.786(2) . ?
B9 H9 1.093(17) . ?
B10 C12 1.7073(19) . ?
B10 B11 1.785(2) . ?
B10 H10 1.085(19) . ?
B11 C12 1.712(2) . ?
B11 H11 1.062(19) . ?
C12 H12 0.989(18) . ?
C21 C27 1.5067(17) . ?
C21 C22 1.5088(17) . ?
C21 H21 0.991(16) . ?
C22 C23 1.3423(18) . ?
C22 H22 0.971(17) . ?
C23 C24 1.4477(18) . ?
C23 H23 0.988(17) . ?
C24 C25 1.357(2) . ?
C24 H24 0.987(17) . ?
C25 C26 1.4483(19) . ?
C25 H25 0.991(18) . ?
C26 C27 1.3436(18) . ?
C26 H26 0.982(18) . ?
C27 H27 0.952(17) . ?

loop_
_geom_torsion_atom_site_label_1
_geom_torsion_atom_site_label_2
_geom_torsion_atom_site_label_3
_geom_torsion_atom_site_label_4
_geom_torsion
_geom_torsion_site_symmetry_1
_geom_torsion_site_symmetry_2
_geom_torsion_site_symmetry_3
_geom_torsion_site_symmetry_4
_geom_torsion_publ_flag
C21 C22 C23 C24 -7.6(2) . . . . ?
C22 C23 C24 C25 -34.0(2) . . . . ?
C23 C24 C25 C26 0.0(2) . . . . ?
C24 C25 C26 C27 33.6(2) . . . . ?
C25 C26 C27 C21 8.3(2) . . . . ?
C26 C27 C21 C22 -71.40(14) . . . . ?
C27 C21 C22 C23 71.09(15) . . . . ?
